data_1514026
loop_
_publ_author_name
'Idemoto, Y.'
'Konno, Y.'
'Ui, K.'
'Koura, N.'

_publ_section_title
;
 Li content dependence of thermodynamic stability abd the crystal
 structure of Lix Mn1-y My O2 (M = Mn, Al, Cu) as a cathode active
 material for Li secondary battery
;
_journal_coden_ASTM EECTFA
_journal_issue 9
_journal_name_full 'Electrochemistry (Tokyo)'
_journal_page_first 823
_journal_page_last 829
_journal_volume 73
_journal_year 2005
_chemical_formula_structural 'Li0.4 Mn O2'
_chemical_formula_sum 'Li0.4 Mn O2'
_chemical_name_systematic
;
Lithium Manganese Oxide (0.4/1/2) - I
;
_space_group_IT_number 227
_symmetry_Int_Tables_number 227
_symmetry_space_group_name_Hall 'F 4d 2 3 -1d'
_symmetry_space_group_name_H-M 'F d -3 m :1'
_audit_creation_date 2007/04/01
_audit_update_record 2013/02/01
_cell_angle_alpha 90.
_cell_angle_beta 90.
_cell_angle_gamma 90.
_cell_formula_units_Z 16
_cell_length_a 8.220(3)
_cell_length_b 8.220(3)
_cell_length_c 8.220(3)
_cell_volume 555.4(4)
_refine_ls_R_factor_all 0.0452
_cod_data_source_file 'data_LiMnO2melanie154416.cif'
_cod_data_source_block LiMnO2melanie154416.cif
_cod_original_cell_volume 555.41
_cod_original_sg_symbol_H-M 'F d -3 m S'
_cod_original_formula_sum 'Li0.4 Mn1 O2'
_cod_database_code 1514026

loop_
_symmetry_equiv_pos_site_id
_symmetry_equiv_pos_as_xyz
1 'z+1/4, y+1/4, -x+1/4'
2 'y+1/4, x+1/4, -z+1/4'
3 'x+1/4, z+1/4, -y+1/4'
4 'z+1/4, x+1/4, -y+1/4'
5 'y+1/4, z+1/4, -x+1/4'
6 'x+1/4, y+1/4, -z+1/4'
7 'z+1/4, -y+1/4, x+1/4'
8 'y+1/4, -x+1/4, z+1/4'
9 'x+1/4, -z+1/4, y+1/4'
10 'z+1/4, -x+1/4, y+1/4'
11 'y+1/4, -z+1/4, x+1/4'
12 'x+1/4, -y+1/4, z+1/4'
13 '-z+1/4, y+1/4, x+1/4'
14 '-y+1/4, x+1/4, z+1/4'
15 '-x+1/4, z+1/4, y+1/4'
16 '-z+1/4, x+1/4, y+1/4'
17 '-y+1/4, z+1/4, x+1/4'
18 '-x+1/4, y+1/4, z+1/4'
19 '-z+1/4, -y+1/4, -x+1/4'
20 '-y+1/4, -x+1/4, -z+1/4'
21 '-x+1/4, -z+1/4, -y+1/4'
22 '-z+1/4, -x+1/4, -y+1/4'
23 '-y+1/4, -z+1/4, -x+1/4'
24 '-x+1/4, -y+1/4, -z+1/4'
25 '-z, -y, x'
26 '-y, -x, z'
27 '-x, -z, y'
28 '-z, -x, y'
29 '-y, -z, x'
30 '-x, -y, z'
31 '-z, y, -x'
32 '-y, x, -z'
33 '-x, z, -y'
34 '-z, x, -y'
35 '-y, z, -x'
36 '-x, y, -z'
37 'z, -y, -x'
38 'y, -x, -z'
39 'x, -z, -y'
40 'z, -x, -y'
41 'y, -z, -x'
42 'x, -y, -z'
43 'z, y, x'
44 'y, x, z'
45 'x, z, y'
46 'z, x, y'
47 'y, z, x'
48 'x, y, z'
49 'z+1/4, y+3/4, -x+3/4'
50 'z+3/4, y+1/4, -x+3/4'
51 'z+3/4, y+3/4, -x+1/4'
52 'y+1/4, x+3/4, -z+3/4'
53 'y+3/4, x+1/4, -z+3/4'
54 'y+3/4, x+3/4, -z+1/4'
55 'x+1/4, z+3/4, -y+3/4'
56 'x+3/4, z+1/4, -y+3/4'
57 'x+3/4, z+3/4, -y+1/4'
58 'z+1/4, x+3/4, -y+3/4'
59 'z+3/4, x+1/4, -y+3/4'
60 'z+3/4, x+3/4, -y+1/4'
61 'y+1/4, z+3/4, -x+3/4'
62 'y+3/4, z+1/4, -x+3/4'
63 'y+3/4, z+3/4, -x+1/4'
64 'x+1/4, y+3/4, -z+3/4'
65 'x+3/4, y+1/4, -z+3/4'
66 'x+3/4, y+3/4, -z+1/4'
67 'z+1/4, -y+3/4, x+3/4'
68 'z+3/4, -y+1/4, x+3/4'
69 'z+3/4, -y+3/4, x+1/4'
70 'y+1/4, -x+3/4, z+3/4'
71 'y+3/4, -x+1/4, z+3/4'
72 'y+3/4, -x+3/4, z+1/4'
73 'x+1/4, -z+3/4, y+3/4'
74 'x+3/4, -z+1/4, y+3/4'
75 'x+3/4, -z+3/4, y+1/4'
76 'z+1/4, -x+3/4, y+3/4'
77 'z+3/4, -x+1/4, y+3/4'
78 'z+3/4, -x+3/4, y+1/4'
79 'y+1/4, -z+3/4, x+3/4'
80 'y+3/4, -z+1/4, x+3/4'
81 'y+3/4, -z+3/4, x+1/4'
82 'x+1/4, -y+3/4, z+3/4'
83 'x+3/4, -y+1/4, z+3/4'
84 'x+3/4, -y+3/4, z+1/4'
85 '-z+1/4, y+3/4, x+3/4'
86 '-z+3/4, y+1/4, x+3/4'
87 '-z+3/4, y+3/4, x+1/4'
88 '-y+1/4, x+3/4, z+3/4'
89 '-y+3/4, x+1/4, z+3/4'
90 '-y+3/4, x+3/4, z+1/4'
91 '-x+1/4, z+3/4, y+3/4'
92 '-x+3/4, z+1/4, y+3/4'
93 '-x+3/4, z+3/4, y+1/4'
94 '-z+1/4, x+3/4, y+3/4'
95 '-z+3/4, x+1/4, y+3/4'
96 '-z+3/4, x+3/4, y+1/4'
97 '-y+1/4, z+3/4, x+3/4'
98 '-y+3/4, z+1/4, x+3/4'
99 '-y+3/4, z+3/4, x+1/4'
100 '-x+1/4, y+3/4, z+3/4'
101 '-x+3/4, y+1/4, z+3/4'
102 '-x+3/4, y+3/4, z+1/4'
103 '-z+1/4, -y+3/4, -x+3/4'
104 '-z+3/4, -y+1/4, -x+3/4'
105 '-z+3/4, -y+3/4, -x+1/4'
106 '-y+1/4, -x+3/4, -z+3/4'
107 '-y+3/4, -x+1/4, -z+3/4'
108 '-y+3/4, -x+3/4, -z+1/4'
109 '-x+1/4, -z+3/4, -y+3/4'
110 '-x+3/4, -z+1/4, -y+3/4'
111 '-x+3/4, -z+3/4, -y+1/4'
112 '-z+1/4, -x+3/4, -y+3/4'
113 '-z+3/4, -x+1/4, -y+3/4'
114 '-z+3/4, -x+3/4, -y+1/4'
115 '-y+1/4, -z+3/4, -x+3/4'
116 '-y+3/4, -z+1/4, -x+3/4'
117 '-y+3/4, -z+3/4, -x+1/4'
118 '-x+1/4, -y+3/4, -z+3/4'
119 '-x+3/4, -y+1/4, -z+3/4'
120 '-x+3/4, -y+3/4, -z+1/4'
121 '-z, -y+1/2, x+1/2'
122 '-z+1/2, -y, x+1/2'
123 '-z+1/2, -y+1/2, x'
124 '-y, -x+1/2, z+1/2'
125 '-y+1/2, -x, z+1/2'
126 '-y+1/2, -x+1/2, z'
127 '-x, -z+1/2, y+1/2'
128 '-x+1/2, -z, y+1/2'
129 '-x+1/2, -z+1/2, y'
130 '-z, -x+1/2, y+1/2'
131 '-z+1/2, -x, y+1/2'
132 '-z+1/2, -x+1/2, y'
133 '-y, -z+1/2, x+1/2'
134 '-y+1/2, -z, x+1/2'
135 '-y+1/2, -z+1/2, x'
136 '-x, -y+1/2, z+1/2'
137 '-x+1/2, -y, z+1/2'
138 '-x+1/2, -y+1/2, z'
139 '-z, y+1/2, -x+1/2'
140 '-z+1/2, y, -x+1/2'
141 '-z+1/2, y+1/2, -x'
142 '-y, x+1/2, -z+1/2'
143 '-y+1/2, x, -z+1/2'
144 '-y+1/2, x+1/2, -z'
145 '-x, z+1/2, -y+1/2'
146 '-x+1/2, z, -y+1/2'
147 '-x+1/2, z+1/2, -y'
148 '-z, x+1/2, -y+1/2'
149 '-z+1/2, x, -y+1/2'
150 '-z+1/2, x+1/2, -y'
151 '-y, z+1/2, -x+1/2'
152 '-y+1/2, z, -x+1/2'
153 '-y+1/2, z+1/2, -x'
154 '-x, y+1/2, -z+1/2'
155 '-x+1/2, y, -z+1/2'
156 '-x+1/2, y+1/2, -z'
157 'z, -y+1/2, -x+1/2'
158 'z+1/2, -y, -x+1/2'
159 'z+1/2, -y+1/2, -x'
160 'y, -x+1/2, -z+1/2'
161 'y+1/2, -x, -z+1/2'
162 'y+1/2, -x+1/2, -z'
163 'x, -z+1/2, -y+1/2'
164 'x+1/2, -z, -y+1/2'
165 'x+1/2, -z+1/2, -y'
166 'z, -x+1/2, -y+1/2'
167 'z+1/2, -x, -y+1/2'
168 'z+1/2, -x+1/2, -y'
169 'y, -z+1/2, -x+1/2'
170 'y+1/2, -z, -x+1/2'
171 'y+1/2, -z+1/2, -x'
172 'x, -y+1/2, -z+1/2'
173 'x+1/2, -y, -z+1/2'
174 'x+1/2, -y+1/2, -z'
175 'z, y+1/2, x+1/2'
176 'z+1/2, y, x+1/2'
177 'z+1/2, y+1/2, x'
178 'y, x+1/2, z+1/2'
179 'y+1/2, x, z+1/2'
180 'y+1/2, x+1/2, z'
181 'x, z+1/2, y+1/2'
182 'x+1/2, z, y+1/2'
183 'x+1/2, z+1/2, y'
184 'z, x+1/2, y+1/2'
185 'z+1/2, x, y+1/2'
186 'z+1/2, x+1/2, y'
187 'y, z+1/2, x+1/2'
188 'y+1/2, z, x+1/2'
189 'y+1/2, z+1/2, x'
190 'x, y+1/2, z+1/2'
191 'x+1/2, y, z+1/2'
192 'x+1/2, y+1/2, z'

loop_
_atom_site_label
_atom_site_type_symbol
_atom_site_symmetry_multiplicity
_atom_site_Wyckoff_symbol
_atom_site_fract_x
_atom_site_fract_y
_atom_site_fract_z
_atom_site_occupancy
_atom_site_attached_hydrogens
_atom_site_B_iso_or_equiv
Li1 Li1+ 8 a 0 0 0 0.8 0 0.10
Mn1 Mn3.6+ 16 d 0.625 0.625 0.625 1. 0 0.31(16)
O1 O2- 32 e 0.3739(6) 0.3739(6) 0.3739(6) 1. 0 0.77(16)

loop_
_atom_type_symbol
_atom_type_oxidation_number
Li1+ 1
Mn3.6+ 3.6
O2- -2
